data_7026878
loop_
_publ_author_name
'Martinelli, Jonathan'
'Balali-Mood, Beeta'
'Panizzo, Rachael'
'Lythgoe, Mark F.'
'White, Andrew J. P.'
'Ferretti, Patrizia'
'Steinke, Joachim H. G.'
'Vilar, Ramon'

_publ_section_title
;
 Coordination chemistry of amide-functionalised tetraazamacrocycles:
 structural, relaxometric and cytotoxicity studies.
;
_journal_issue 42
_journal_name_full 'Dalton transactions (Cambridge, England : 2003)'
_journal_page_first 10056
_journal_page_last 10067
_journal_paper_doi 10.1039/c0dt00815j
_journal_volume 39
_journal_year 2010
_chemical_formula_moiety 'C28 H40 N8 O4 Zn, 2(Cl O4), H2 O'
_chemical_formula_sum 'C28 H42 Cl2 N8 O13 Zn'
_chemical_formula_weight 834.97
_chemical_name_systematic
;
?
;
_space_group_IT_number 60
_symmetry_cell_setting orthorhombic
_symmetry_space_group_name_Hall '-P 2n 2ab'
_symmetry_space_group_name_H-M 'P b c n'
_atom_sites_solution_hydrogens geom
_atom_sites_solution_primary direct
_atom_sites_solution_secondary difmap
_audit_creation_method SHELXL-97
_cell_angle_alpha 90.00
_cell_angle_beta 90.00
_cell_angle_gamma 90.00
_cell_formula_units_Z 4
_cell_length_a 21.0162(3)
_cell_length_b 9.01749(12)
_cell_length_c 18.5277(2)
_cell_measurement_reflns_used 16114
_cell_measurement_temperature 173(2)
_cell_measurement_theta_max 32.4491
_cell_measurement_theta_min 4.1052
_cell_volume 3511.25(8)
_computing_cell_refinement 'CrysAlis RED, Oxford Diffraction Ltd'
_computing_data_collection 'CrysAlis CCD, Oxford Diffraction Ltd'
_computing_data_reduction 'CrysAlis RED, Oxford Diffraction Ltd'
_computing_molecular_graphics 'Bruker SHELXTL'
_computing_publication_material 'Bruker SHELXTL'
_computing_structure_refinement 'SHELXL-97 (Sheldrick, 1997)'
_computing_structure_solution 'SHELXS-97 (Sheldrick, 1990)'
_diffrn_ambient_temperature 173(2)
_diffrn_detector_area_resol_mean 15.9863
_diffrn_measured_fraction_theta_full 0.991
_diffrn_measured_fraction_theta_max 0.940
_diffrn_measurement_device_type 'OD Xcalibur 3'
_diffrn_measurement_method 'phi and omega scans'
_diffrn_radiation_monochromator graphite
_diffrn_radiation_source 'Enhance (Mo) X-ray Source'
_diffrn_radiation_type MoK\a
_diffrn_radiation_wavelength 0.71073
_diffrn_reflns_av_R_equivalents 0.0472
_diffrn_reflns_av_sigmaI/netI 0.0421
_diffrn_reflns_limit_h_max 30
_diffrn_reflns_limit_h_min -31
_diffrn_reflns_limit_k_max 12
_diffrn_reflns_limit_k_min -13
_diffrn_reflns_limit_l_max 26
_diffrn_reflns_limit_l_min -26
_diffrn_reflns_number 49625
_diffrn_reflns_theta_full 31.50
_diffrn_reflns_theta_max 32.52
_diffrn_reflns_theta_min 4.12
_diffrn_standards_number 0
_exptl_absorpt_coefficient_mu 0.928
_exptl_absorpt_correction_T_max 0.951
_exptl_absorpt_correction_T_min 0.873
_exptl_absorpt_correction_type analytical
_exptl_absorpt_process_details
;
CrysAlisPro, Oxford Diffraction Ltd.,
Version 1.171.33.48 (release 15-09-2009 CrysAlis171 .NET)
(compiled Sep 15 2009,11:49:04)
Analytical numeric absorption correction using a multifaceted crystal
model based on expressions derived by R.C. Clark & J.S. Reid.
(Clark, R. C. & Reid, J. S. (1995). Acta Cryst. A51, 887-897)
;
_exptl_crystal_colour Colourless
_exptl_crystal_density_diffrn 1.579
_exptl_crystal_density_method 'not measured'
_exptl_crystal_description blocks
_exptl_crystal_F_000 1736
_exptl_crystal_size_max 0.25
_exptl_crystal_size_mid 0.11
_exptl_crystal_size_min 0.06
_refine_diff_density_max 0.757
_refine_diff_density_min -0.587
_refine_diff_density_rms 0.076
_refine_ls_extinction_method none
_refine_ls_goodness_of_fit_ref 1.042
_refine_ls_hydrogen_treatment mixed
_refine_ls_matrix_type full
_refine_ls_number_parameters 317
_refine_ls_number_reflns 5990
_refine_ls_number_restraints 625
_refine_ls_restrained_S_all 1.128
_refine_ls_R_factor_all 0.0777
_refine_ls_R_factor_gt 0.0466
_refine_ls_shift/su_max 0.001
_refine_ls_shift/su_mean 0.000
_refine_ls_structure_factor_coef Fsqd
_refine_ls_weighting_details 'calc w=1/[\s^2^(Fo^2^)+(0.0759P)^2^+0.0000P] where P=(Fo^2^+2Fc^2^)/3'
_refine_ls_weighting_scheme calc
_refine_ls_wR_factor_gt 0.1241
_refine_ls_wR_factor_ref 0.1313
_reflns_number_gt 3840
_reflns_number_total 5990
_reflns_threshold_expression >2sigma(I)
_cod_data_source_file c0dt00815j.txt
_cod_data_source_block 11
_cod_depositor_comments
;
The following automatic conversions were performed:

'_symmetry_cell_setting' value 'Orthorhombic' changed to
'orthorhombic' according to
/home/saulius/struct/CIF-dictionaries/cif_core.dic dictionary named
'cif_core.dic' version 2.4.2 from 2011-04-26.

Automatic conversion script
Id: cif_fix_values 1891 2012-01-12 08:04:46Z andrius 
;
_cod_original_sg_symbol_H-M Pbcn
_cod_database_code 7026878

loop_
_symmetry_equiv_pos_as_xyz
'x, y, z'
'-x+1/2, -y+1/2, z+1/2'
'-x, y, -z+1/2'
'x+1/2, -y+1/2, -z'
'-x, -y, -z'
'x-1/2, y-1/2, -z-1/2'
'x, -y, z-1/2'
'-x-1/2, y-1/2, z'

loop_
_atom_site_label
_atom_site_type_symbol
_atom_site_fract_x
_atom_site_fract_y
_atom_site_fract_z
_atom_site_U_iso_or_equiv
_atom_site_adp_type
_atom_site_occupancy
_atom_site_symmetry_multiplicity
_atom_site_calc_flag
_atom_site_refinement_flags
_atom_site_disorder_assembly
_atom_site_disorder_group
Zn Zn 0.5000 0.45997(3) 0.2500 0.02054(10) Uani 1 2 d S . .
N1 N 0.58130(12) 0.5721(2) 0.19512(11) 0.0432(6) Uani 1 1 d D . .
C2 C 0.55143(19) 0.6763(3) 0.14547(17) 0.0659(10) Uani 1 1 d D A 1
H2A H 0.5834 0.7119 0.1103 0.079 Uiso 1 1 calc R A 1
H2B H 0.5356 0.7631 0.1728 0.079 Uiso 1 1 calc R A 1
C3 C 0.49773(17) 0.6062(4) 0.10617(15) 0.0569(9) Uani 1 1 d D A 1
H3A H 0.5144 0.5252 0.0754 0.068 Uiso 1 1 calc R A 1
H3B H 0.4777 0.6807 0.0742 0.068 Uiso 1 1 calc R A 1
N4 N 0.44823(11) 0.5443(3) 0.15649(11) 0.0430(6) Uani 1 1 d D . .
C5 C 0.41181(17) 0.6775(4) 0.18228(17) 0.0307(9) Uani 0.654(6) 1 d PDU A 1
H5A H 0.4417 0.7585 0.1946 0.037 Uiso 0.654(6) 1 calc PR A 1
H5B H 0.3830 0.7130 0.1437 0.037 Uiso 0.654(6) 1 calc PR A 1
C6 C 0.37383(18) 0.6349(5) 0.2477(2) 0.0363(9) Uani 0.654(6) 1 d PDU . 1
H6A H 0.3416 0.5597 0.2344 0.044 Uiso 0.654(6) 1 calc PR A 1
H6B H 0.3514 0.7230 0.2670 0.044 Uiso 0.654(6) 1 calc PR A 1
C5A C 0.3823(3) 0.5995(9) 0.1859(4) 0.0373(16) Uiso 0.346(6) 1 d PDU A 2
H5AA H 0.3604 0.6621 0.1497 0.045 Uiso 0.346(6) 1 calc PR A 2
H5AB H 0.3545 0.5145 0.1981 0.045 Uiso 0.346(6) 1 calc PR A 2
C6A C 0.3983(5) 0.6883(10) 0.2524(4) 0.0427(16) Uiso 0.346(6) 1 d PDU . 2
H6AA H 0.4332 0.7594 0.2427 0.051 Uiso 0.346(6) 1 calc PR A 2
H6AB H 0.3607 0.7432 0.2704 0.051 Uiso 0.346(6) 1 calc PR A 2
C13 C 0.61967(13) 0.4613(3) 0.15630(15) 0.0423(6) Uani 1 1 d . A .
H13A H 0.6600 0.4442 0.1827 0.051 Uiso 1 1 calc R . .
H13B H 0.6303 0.4993 0.1076 0.051 Uiso 1 1 calc R . .
C14 C 0.58443(10) 0.3188(3) 0.14944(11) 0.0299(5) Uani 1 1 d . . .
O14 O 0.53944(7) 0.28626(17) 0.19000(8) 0.0309(3) Uani 1 1 d . A .
N15 N 0.60490(11) 0.2266(3) 0.09895(12) 0.0450(6) Uani 1 1 d D A .
H15 H 0.6353(11) 0.266(4) 0.0706(15) 0.073(11) Uiso 1 1 d D . .
C16 C 0.58134(19) 0.0764(3) 0.09081(16) 0.0566(8) Uani 1 1 d . . .
H16A H 0.5365 0.0716 0.1070 0.068 Uiso 1 1 calc R A .
H16B H 0.6067 0.0086 0.1215 0.068 Uiso 1 1 calc R . .
C17 C 0.58554(16) 0.0294(3) 0.01595(18) 0.0530(8) Uani 1 1 d . A .
C18 C 0.59100(19) -0.0036(4) -0.0450(2) 0.0698(11) Uani 1 1 d . . .
H18 H 0.5954 -0.0303 -0.0944 0.084 Uiso 1 1 calc R A .
C19 C 0.41547(13) 0.4175(4) 0.12484(14) 0.0487(7) Uani 1 1 d . A .
H19A H 0.3944 0.3616 0.1641 0.058 Uiso 1 1 calc R . .
H19B H 0.4477 0.3512 0.1030 0.058 Uiso 1 1 calc R . .
C20 C 0.36556(13) 0.4538(4) 0.06731(14) 0.0525(8) Uani 1 1 d . . .
O20 O 0.37534(12) 0.5456(3) 0.02040(13) 0.0774(8) Uani 1 1 d . A .
N21 N 0.31239(11) 0.3749(3) 0.07306(12) 0.0482(6) Uani 1 1 d D A .
H21 H 0.3060(16) 0.304(3) 0.1066(13) 0.065(10) Uiso 1 1 d D . .
C22 C 0.25918(13) 0.3934(4) 0.02371(15) 0.0481(7) Uani 1 1 d . . .
H22A H 0.2563 0.4989 0.0093 0.058 Uiso 1 1 calc R A .
H22B H 0.2192 0.3670 0.0490 0.058 Uiso 1 1 calc R . .
C23 C 0.26540(12) 0.3010(3) -0.04147(15) 0.0424(6) Uani 1 1 d . A .
C24 C 0.26849(14) 0.2272(4) -0.09338(17) 0.0550(8) Uani 1 1 d . . .
H24 H 0.2710 0.1674 -0.1355 0.066 Uiso 1 1 calc R A .
Cl1 Cl 0.6921(2) 0.0807(4) 0.2733(2) 0.0314(6) Uani 0.557(4) 1 d PDU B 1
O31 O 0.6874(2) 0.2350(4) 0.2551(3) 0.0623(12) Uani 0.557(4) 1 d PDU B 1
O32 O 0.7253(4) 0.0054(8) 0.2204(3) 0.0773(19) Uani 0.557(4) 1 d PDU B 1
O33 O 0.6266(2) 0.0257(6) 0.2785(3) 0.0659(13) Uani 0.557(4) 1 d PDU B 1
O34 O 0.7209(2) 0.0703(9) 0.3426(2) 0.0754(15) Uani 0.557(4) 1 d PDU B 1
Cl1A Cl 0.6952(3) 0.0662(6) 0.2878(3) 0.0379(14) Uiso 0.264(5) 1 d PDU C 2
O31A O 0.6853(4) -0.0728(8) 0.3195(4) 0.055(2) Uiso 0.264(5) 1 d PDU C 2
O32A O 0.7354(4) 0.1512(10) 0.3318(5) 0.054(2) Uiso 0.264(5) 1 d PDU C 2
O33A O 0.6342(4) 0.1446(11) 0.2816(5) 0.070(3) Uiso 0.264(5) 1 d PDU C 2
O34A O 0.7194(7) 0.0541(15) 0.2165(6) 0.079(4) Uiso 0.264(5) 1 d PDU C 2
Cl1B Cl 0.6837(8) 0.0776(19) 0.2779(9) 0.024(3) Uiso 0.108(5) 1 d PDU D 3
O31B O 0.6901(12) 0.025(3) 0.2069(8) 0.062(5) Uiso 0.108(5) 1 d PDU D 3
O32B O 0.7139(11) 0.2194(19) 0.2842(13) 0.062(5) Uiso 0.108(5) 1 d PDU D 3
O33B O 0.6185(7) 0.088(3) 0.2963(13) 0.058(6) Uiso 0.108(5) 1 d PDU D 3
O34B O 0.7151(10) -0.020(2) 0.3280(10) 0.049(5) Uiso 0.108(5) 1 d PDU D 3
Cl1C Cl 0.6759(8) 0.0535(18) 0.2823(9) 0.046(4) Uiso 0.070(3) 1 d PDU E 4
O31C O 0.7336(10) -0.032(3) 0.2714(19) 0.075(6) Uiso 0.070(3) 1 d PDU E 4
O32C O 0.6381(13) 0.029(3) 0.2202(12) 0.060(6) Uiso 0.070(3) 1 d PDU E 4
O33C O 0.6916(17) 0.206(2) 0.2883(18) 0.067(6) Uiso 0.070(3) 1 d PDU E 4
O34C O 0.6458(14) 0.001(3) 0.3451(12) 0.073(6) Uiso 0.070(3) 1 d PDU E 4
O40 O 0.5000 -0.0167(4) 0.2500 0.0854(15) Uani 1 2 d S . .

loop_
_atom_site_aniso_label
_atom_site_aniso_U_11
_atom_site_aniso_U_22
_atom_site_aniso_U_33
_atom_site_aniso_U_23
_atom_site_aniso_U_13
_atom_site_aniso_U_12
Zn 0.02088(15) 0.02177(16) 0.01897(16) 0.000 0.00036(13) 0.000
N1 0.0581(15) 0.0415(12) 0.0299(11) -0.0097(9) 0.0118(10) -0.0241(11)
C2 0.111(3) 0.0359(15) 0.0508(17) 0.0068(13) 0.0264(19) -0.0133(18)
C3 0.101(3) 0.0408(15) 0.0285(13) 0.0089(11) 0.0044(15) 0.0077(16)
N4 0.0496(13) 0.0554(14) 0.0238(10) 0.0028(9) -0.0060(9) 0.0199(11)
C5 0.0334(18) 0.0303(17) 0.0283(16) 0.0053(13) -0.0026(13) 0.0092(14)
C6 0.0262(16) 0.0386(18) 0.0442(19) 0.0153(17) 0.0023(15) 0.0085(15)
C13 0.0335(12) 0.0579(17) 0.0356(13) -0.0100(12) 0.0067(10) -0.0162(12)
C14 0.0247(10) 0.0403(12) 0.0247(10) -0.0012(9) 0.0018(8) 0.0053(9)
O14 0.0363(9) 0.0256(8) 0.0308(8) 0.0016(6) 0.0123(6) 0.0023(7)
N15 0.0407(12) 0.0584(15) 0.0360(11) -0.0156(11) 0.0166(9) -0.0062(11)
C16 0.079(2) 0.0491(17) 0.0416(15) -0.0085(13) 0.0136(15) 0.0041(16)
C17 0.0470(17) 0.0538(17) 0.0581(18) -0.0178(14) 0.0134(14) 0.0044(13)
C18 0.071(2) 0.077(2) 0.061(2) -0.0286(19) 0.0235(18) -0.016(2)
C19 0.0339(13) 0.079(2) 0.0329(13) 0.0161(13) -0.0076(10) -0.0021(14)
C20 0.0325(13) 0.095(3) 0.0294(13) 0.0155(14) -0.0051(10) 0.0012(14)
O20 0.0516(14) 0.142(2) 0.0390(11) 0.0436(13) -0.0126(10) -0.0167(14)
N21 0.0327(11) 0.0780(18) 0.0338(12) 0.0119(12) -0.0085(9) 0.0022(12)
C22 0.0307(13) 0.073(2) 0.0406(13) 0.0054(14) -0.0103(10) 0.0068(13)
C23 0.0283(12) 0.0583(17) 0.0405(14) 0.0157(13) -0.0059(10) -0.0072(11)
C24 0.0395(14) 0.081(2) 0.0449(16) 0.0014(16) 0.0014(12) -0.0189(15)
Cl1 0.0287(11) 0.0343(10) 0.0311(11) 0.0014(7) 0.0015(9) 0.0025(8)
O31 0.071(3) 0.0343(19) 0.082(3) 0.0131(19) -0.002(2) 0.0009(18)
O32 0.103(5) 0.072(4) 0.057(3) -0.012(3) 0.038(3) 0.030(3)
O33 0.047(2) 0.061(3) 0.089(3) 0.013(3) -0.009(2) -0.024(2)
O34 0.080(3) 0.108(4) 0.038(2) 0.021(3) -0.019(2) 0.009(3)
O40 0.116(4) 0.0392(18) 0.101(3) 0.000 0.058(3) 0.000

loop_
_atom_type_symbol
_atom_type_description
_atom_type_scat_dispersion_real
_atom_type_scat_dispersion_imag
_atom_type_scat_source
C C 0.0033 0.0016 'International Tables Vol C Tables 4.2.6.8 and 6.1.1.4'
H H 0.0000 0.0000 'International Tables Vol C Tables 4.2.6.8 and 6.1.1.4'
N N 0.0061 0.0033 'International Tables Vol C Tables 4.2.6.8 and 6.1.1.4'
O O 0.0106 0.0060 'International Tables Vol C Tables 4.2.6.8 and 6.1.1.4'
Cl Cl 0.1484 0.1585 'International Tables Vol C Tables 4.2.6.8 and 6.1.1.4'
Zn Zn 0.2839 1.4301 'International Tables Vol C Tables 4.2.6.8 and 6.1.1.4'

loop_
_geom_angle_atom_site_label_1
_geom_angle_atom_site_label_2
_geom_angle_atom_site_label_3
_geom_angle
_geom_angle_site_symmetry_1
_geom_angle_site_symmetry_3
O14 Zn O14 83.03(8) 3_655 .
O14 Zn N4 92.09(7) 3_655 3_655
O14 Zn N4 119.02(8) . 3_655
O14 Zn N4 119.02(8) 3_655 .
O14 Zn N4 92.09(7) . .
N4 Zn N4 139.23(13) 3_655 .
O14 Zn N1 152.27(8) 3_655 .
O14 Zn N1 78.10(7) . .
N4 Zn N1 79.75(7) 3_655 .
N4 Zn N1 82.08(9) . .
O14 Zn N1 78.10(7) 3_655 3_655
O14 Zn N1 152.27(8) . 3_655
N4 Zn N1 82.08(9) 3_655 3_655
N4 Zn N1 79.75(7) . 3_655
N1 Zn N1 126.08(12) . 3_655
C2 N1 C13 111.4(2) . .
C2 N1 C6A 94.7(4) . 3_655
C13 N1 C6A 129.7(4) . 3_655
C2 N1 C6 117.7(3) . 3_655
C13 N1 C6 104.6(2) . 3_655
C2 N1 Zn 104.48(19) . .
C13 N1 Zn 109.54(15) . .
C6A N1 Zn 103.9(3) 3_655 .
C6 N1 Zn 108.94(17) 3_655 .
N1 C2 C3 111.3(2) . .
C2 C3 N4 112.3(2) . .
C19 N4 C5 121.0(2) . .
C19 N4 C3 111.6(2) . .
C5 N4 C3 104.7(2) . .
C19 N4 C5A 88.3(3) . .
C3 N4 C5A 135.1(4) . .
C19 N4 Zn 106.35(16) . .
C5 N4 Zn 106.26(16) . .
C3 N4 Zn 106.05(16) . .
C5A N4 Zn 106.0(3) . .
C6 C5 N4 108.9(3) . .
C5 C6 N1 109.1(3) . 3_655
C6A C5A N4 104.7(6) . .
N1 C6A C5A 103.0(6) 3_655 .
N1 C13 C14 110.8(2) . .
O14 C14 N15 121.7(2) . .
O14 C14 C13 122.1(2) . .
N15 C14 C13 116.2(2) . .
C14 O14 Zn 116.47(15) . .
C14 N15 C16 123.3(2) . .
N15 C16 C17 110.6(3) . .
C18 C17 C16 176.9(4) . .
N4 C19 C20 115.8(3) . .
O20 C20 N21 124.3(2) . .
O20 C20 C19 121.8(3) . .
N21 C20 C19 114.0(2) . .
C20 N21 C22 122.4(2) . .
N21 C22 C23 112.5(2) . .
C24 C23 C22 178.1(3) . .
O32 Cl1 O34 113.1(5) . .
O32 Cl1 O31 110.2(4) . .
O34 Cl1 O31 107.7(4) . .
O32 Cl1 O33 110.8(5) . .
O34 Cl1 O33 108.5(4) . .
O31 Cl1 O33 106.2(4) . .
O31A Cl1A O32A 109.6(6) . .
O31A Cl1A O34A 112.1(7) . .
O32A Cl1A O34A 111.6(8) . .
O31A Cl1A O33A 109.5(7) . .
O32A Cl1A O33A 107.9(6) . .
O34A Cl1A O33A 106.1(7) . .
O31B Cl1B O33B 109.8(12) . .
O31B Cl1B O32B 109.7(12) . .
O33B Cl1B O32B 110.5(12) . .
O31B Cl1B O34B 110.6(12) . .
O33B Cl1B O34B 109.1(12) . .
O32B Cl1B O34B 106.9(11) . .
O34C Cl1C O32C 111.5(12) . .
O34C Cl1C O33C 111.5(12) . .
O32C Cl1C O33C 110.4(12) . .
O34C Cl1C O31C 108.1(12) . .
O32C Cl1C O31C 105.8(12) . .
O33C Cl1C O31C 109.4(12) . .

loop_
_geom_bond_atom_site_label_1
_geom_bond_atom_site_label_2
_geom_bond_distance
_geom_bond_site_symmetry_2
Zn O14 2.0920(15) 3_655
Zn O14 2.0920(15) .
Zn N4 2.182(2) 3_655
Zn N4 2.182(2) .
Zn N1 2.231(2) .
Zn N1 2.231(2) 3_655
N1 C2 1.457(4) .
N1 C13 1.472(3) .
N1 C6A 1.491(8) 3_655
N1 C6 1.528(4) 3_655
C2 C3 1.485(5) .
C3 N4 1.504(4) .
N4 C19 1.458(4) .
N4 C5 1.502(4) .
N4 C5A 1.570(7) .
C5 C6 1.500(5) .
C6 N1 1.528(4) 3_655
C5A C6A 1.509(9) .
C6A N1 1.491(8) 3_655
C13 C14 1.488(3) .
C14 O14 1.243(2) .
C14 N15 1.324(3) .
N15 C16 1.450(4) .
C16 C17 1.453(4) .
C17 C18 1.174(5) .
C19 C20 1.531(3) .
C20 O20 1.218(4) .
C20 N21 1.329(4) .
N21 C22 1.454(3) .
C22 C23 1.473(4) .
C23 C24 1.171(4) .
Cl1 O32 1.381(5) .
Cl1 O34 1.423(5) .
Cl1 O31 1.435(5) .
Cl1 O33 1.465(5) .
Cl1A O31A 1.400(8) .
Cl1A O32A 1.402(8) .
Cl1A O34A 1.419(10) .
Cl1A O33A 1.469(9) .
Cl1B O31B 1.406(13) .
Cl1B O33B 1.415(13) .
Cl1B O32B 1.433(13) .
Cl1B O34B 1.439(13) .
Cl1C O34C 1.408(13) .
Cl1C O32C 1.415(13) .
Cl1C O33C 1.418(13) .
Cl1C O31C 1.451(14) .
